data_2205564
loop_
_publ_author_name
'Xiang-Shan Wang'
'Zhao-Sen Zeng'
'Yu-Ling Li'
'Da-Qing Shi'
'Xian-Yong Wei'
'Zhi-Min Zong'

_publ_section_title
;Methyl
 3-amino-1-(2-chlorophenyl)-9-methoxy-5,6-dihydro-1<i>H</i>-naphtho[2,1-<i>b</i>]pyran-2-carboxylate
;
_journal_issue 4
_journal_name_full 'Acta Crystallographica Section E'
_journal_page_first o923
_journal_page_last o925
_journal_paper_doi 10.1107/S1600536805006641
_journal_volume 61
_journal_year 2005
_chemical_formula_iupac 'C22 H20 Cl N O4'
_chemical_formula_moiety 'C22 H20 Cl N O4'
_chemical_formula_sum 'C22 H20 Cl N O4'
_chemical_formula_weight 397.84
_chemical_melting_point 448.5(5)
_chemical_name_systematic
;
Methyl 3-amino-1-(2-chlorophenyl)-9-methoxy-5,6-dihydro-1H-
naphtha[2,1-b]pyran-2-carboxylate
;
_space_group_IT_number 14
_symmetry_cell_setting monoclinic
_symmetry_space_group_name_Hall '-P 2ybc'
_symmetry_space_group_name_H-M 'P 1 21/c 1'
_atom_sites_solution_hydrogens geom
_atom_sites_solution_primary direct
_atom_sites_solution_secondary difmap
_cell_angle_alpha 90.00
_cell_angle_beta 99.400(10)
_cell_angle_gamma 90.00
_cell_formula_units_Z 4
_cell_length_a 8.0430(10)
_cell_length_b 11.8770(10)
_cell_length_c 20.233(3)
_cell_measurement_reflns_used 37
_cell_measurement_temperature 273(2)
_cell_measurement_theta_max 13.67
_cell_measurement_theta_min 2.99
_cell_volume 1906.8(4)
_computing_cell_refinement XSCANS
_computing_data_collection 'XSCANS (Siemens, 1994)'
_computing_data_reduction 'SHELXTL (Sheldrick, 1997)'
_computing_molecular_graphics SHELXTL
_computing_publication_material SHELXTL
_computing_structure_refinement SHELXTL
_computing_structure_solution SHELXTL
_diffrn_ambient_temperature 273(2)
_diffrn_measured_fraction_theta_full 1.000
_diffrn_measured_fraction_theta_max 1.000
_diffrn_measurement_device_type 'Siemens P4'
_diffrn_measurement_method \w
_diffrn_radiation_monochromator graphite
_diffrn_radiation_source 'normal-focus sealed tube'
_diffrn_radiation_type MoK\a
_diffrn_radiation_wavelength 0.71073
_diffrn_reflns_av_R_equivalents 0.0082
_diffrn_reflns_av_sigmaI/netI 0.0470
_diffrn_reflns_limit_h_max 9
_diffrn_reflns_limit_h_min 0
_diffrn_reflns_limit_k_max 14
_diffrn_reflns_limit_k_min 0
_diffrn_reflns_limit_l_max 23
_diffrn_reflns_limit_l_min -24
_diffrn_reflns_number 4063
_diffrn_reflns_theta_full 25.25
_diffrn_reflns_theta_max 25.25
_diffrn_reflns_theta_min 2.00
_diffrn_standards_decay_% 2.71
_diffrn_standards_interval_count 97
_diffrn_standards_number 3
_exptl_absorpt_coefficient_mu 0.229
_exptl_absorpt_correction_type none
_exptl_crystal_colour yellow
_exptl_crystal_density_diffrn 1.386
_exptl_crystal_density_meas ?
_exptl_crystal_density_method .
_exptl_crystal_description block
_exptl_crystal_F_000 832
_exptl_crystal_size_max 0.52
_exptl_crystal_size_mid 0.40
_exptl_crystal_size_min 0.40
_refine_diff_density_max 0.279
_refine_diff_density_min -0.289
_refine_ls_extinction_coef 0.0039(6)
_refine_ls_extinction_expression Fc^*^=kFc[1+0.001xFc^2^\l^3^/sin(2\q)]^-1/4^
_refine_ls_extinction_method 'SHELXTL (Sheldrick, 1997)'
_refine_ls_goodness_of_fit_ref 0.869
_refine_ls_hydrogen_treatment constr
_refine_ls_matrix_type full
_refine_ls_number_parameters 257
_refine_ls_number_reflns 3454
_refine_ls_number_restraints 0
_refine_ls_restrained_S_all 0.869
_refine_ls_R_factor_all 0.0712
_refine_ls_R_factor_gt 0.0397
_refine_ls_shift/su_max 0.000
_refine_ls_shift/su_mean 0.000
_refine_ls_structure_factor_coef Fsqd
_refine_ls_weighting_details 'calc w = 1/[\s^2^(Fo^2^)+(0.0525P)^2^] where P=(Fo^2^+2Fc^2^)/3'
_refine_ls_weighting_scheme calc
_refine_ls_wR_factor_gt 0.0907
_refine_ls_wR_factor_ref 0.0980
_reflns_number_gt 2135
_reflns_number_total 3454
_reflns_threshold_expression I>2\s(I)
_cod_data_source_file ob6487.cif
_cod_data_source_block I
_cod_depositor_comments
;
The following automatic conversions were performed:
'_symmetry_cell_setting' value 'Monoclinic' changed to 'monoclinic'
according to '/home/saulius/struct/CIF-dictionaries/cif_core.dic'
dictionary named 'cif_core.dic' version 2.4.1 from 2010-06-29.

Automatic conversion script
Id: cif_fix_enum 1527 2010-12-29 10:47:43Z saulius 

The following automatic conversions were performed:

'_chemical_melting_point' value '448-449' was changed to '448.5(5)' -
the average value was taken and precision was estimated.

Automatic conversion script
Id: cif_fix_values 1646 2011-03-28 12:23:43Z adriana 

The following automatic conversions were performed:

'_chemical_melting_point' value '448-449' was changed to '448.5(5)' -
the average value was taken and precision was
estimated.

'_symmetry_cell_setting' value 'Monoclinic' changed to
'monoclinic' according to
/home/saulius/struct/CIF-dictionaries/cif_core.dic dictionary named
'cif_core.dic' version 2.4.1 from 2010-06-29.

Automatic conversion script
Id: cif_fix_values 1715 2011-07-08 13:25:40Z adriana 
;
_cod_original_sg_symbol_H-M 'P 21/c'
_cod_database_code 2205564
_cod_database_fobs_code 2205564

loop_
_symmetry_equiv_pos_as_xyz
'x, y, z'
'-x, y+1/2, -z+1/2'
'-x, -y, -z'
'x, -y-1/2, z-1/2'

loop_
_atom_site_label
_atom_site_fract_x
_atom_site_fract_y
_atom_site_fract_z
_atom_site_U_iso_or_equiv
_atom_site_adp_type
_atom_site_calc_flag
_atom_site_refinement_flags
_atom_site_occupancy
_atom_site_type_symbol
Cl 0.22062(10) 0.34114(6) 0.70333(3) 0.0750(3) Uani d . 1 Cl
O1 0.2507(2) 0.02551(11) 0.46781(7) 0.0515(4) Uani d . 1 O
O2 0.1242(2) 0.08507(13) 0.68342(7) 0.0544(4) Uani d . 1 O
O3 0.1298(2) -0.09363(13) 0.64895(8) 0.0647(5) Uani d . 1 O
O4 0.1863(2) 0.62504(11) 0.54584(8) 0.0554(4) Uani d . 1 O
N 0.1935(3) -0.12471(14) 0.52408(10) 0.0607(6) Uani d . 1 N
H1A 0.1688 -0.1606 0.5581 0.073 Uiso calc R 1 H
H1B 0.2068 -0.1608 0.4885 0.073 Uiso calc R 1 H
C1 0.2663(3) 0.14112(16) 0.45930(10) 0.0402(5) Uani d . 1 C
C2 0.2937(3) 0.16725(18) 0.38959(10) 0.0501(6) Uani d . 1 C
H2A 0.1861 0.1787 0.3609 0.060 Uiso calc R 1 H
H2B 0.3505 0.1048 0.3719 0.060 Uiso calc R 1 H
C3 0.4004(3) 0.27304(18) 0.39080(11) 0.0487(6) Uani d . 1 C
H3A 0.5161 0.2554 0.4098 0.058 Uiso calc R 1 H
H3B 0.3988 0.2993 0.3453 0.058 Uiso calc R 1 H
C4 0.3369(3) 0.36473(17) 0.43117(10) 0.0393(5) Uani d . 1 C
C5 0.3487(3) 0.47782(19) 0.41459(11) 0.0486(6) Uani d . 1 C
H5 0.3928 0.4969 0.3764 0.058 Uiso calc R 1 H
C6 0.2971(3) 0.56210(18) 0.45313(11) 0.0507(6) Uani d . 1 C
H6 0.3056 0.6371 0.4408 0.061 Uiso calc R 1 H
C7 0.2324(3) 0.53481(17) 0.51027(10) 0.0423(5) Uani d . 1 C
C8 0.2191(2) 0.42303(16) 0.52829(10) 0.0362(5) Uani d . 1 C
H8 0.1757 0.4051 0.5669 0.043 Uiso calc R 1 H
C9 0.2702(2) 0.33724(16) 0.48902(9) 0.0330(5) Uani d . 1 C
C10 0.2562(2) 0.21692(16) 0.50676(10) 0.0340(5) Uani d . 1 C
C11 0.2338(3) 0.18198(15) 0.57682(9) 0.0346(5) Uani d . 1 C
H11 0.1391 0.2241 0.5895 0.028 Uiso calc R 1 H
C12 0.1947(3) 0.05623(16) 0.57874(10) 0.0378(5) Uani d . 1 C
C13 0.2115(3) -0.01199(17) 0.52662(11) 0.0432(6) Uani d . 1 C
C14 0.3928(3) 0.20966(16) 0.62655(9) 0.0365(5) Uani d . 1 C
C15 0.5444(3) 0.16100(18) 0.61594(10) 0.0424(5) Uani d . 1 C
H15 0.5438 0.1139 0.5792 0.051 Uiso calc R 1 H
C16 0.6949(3) 0.1801(2) 0.65790(12) 0.0584(7) Uani d . 1 C
H16 0.7933 0.1458 0.6496 0.070 Uiso calc R 1 H
C17 0.6984(4) 0.2503(2) 0.71198(13) 0.0679(8) Uani d . 1 C
H17 0.7999 0.2649 0.7399 0.082 Uiso calc R 1 H
C18 0.5530(4) 0.2988(2) 0.72493(12) 0.0654(8) Uani d . 1 C
H18 0.5551 0.3453 0.7620 0.079 Uiso calc R 1 H
C19 0.4018(3) 0.27822(18) 0.68254(11) 0.0489(6) Uani d . 1 C
C20 0.1486(3) 0.00719(18) 0.63807(11) 0.0454(6) Uani d . 1 C
C21 0.0843(3) 0.0464(2) 0.74622(12) 0.0730(8) Uani d . 1 C
H21A -0.0243 0.0108 0.7389 0.088 Uiso calc R 1 H
H21B 0.0825 0.1093 0.7759 0.088 Uiso calc R 1 H
H21C 0.1680 -0.0067 0.7659 0.088 Uiso calc R 1 H
C22 0.1371(3) 0.60378(18) 0.60866(12) 0.0601(7) Uani d . 1 C
H22A 0.0387 0.5568 0.6025 0.072 Uiso calc R 1 H
H22B 0.1121 0.6737 0.6287 0.072 Uiso calc R 1 H
H22C 0.2270 0.5664 0.6374 0.072 Uiso calc R 1 H

loop_
_atom_site_aniso_label
_atom_site_aniso_U_11
_atom_site_aniso_U_22
_atom_site_aniso_U_33
_atom_site_aniso_U_12
_atom_site_aniso_U_13
_atom_site_aniso_U_23
Cl 0.1189(7) 0.0587(4) 0.0549(4) 0.0244(4) 0.0372(4) -0.0011(3)
O1 0.0731(12) 0.0297(8) 0.0554(10) 0.0001(8) 0.0213(9) -0.0023(7)
O2 0.0632(11) 0.0520(10) 0.0523(10) -0.0028(8) 0.0221(8) 0.0151(8)
O3 0.0808(13) 0.0421(10) 0.0677(11) -0.0147(9) 0.0012(9) 0.0220(8)
O4 0.0724(12) 0.0269(8) 0.0672(10) -0.0025(8) 0.0122(9) 0.0021(7)
N 0.0780(16) 0.0297(10) 0.0739(14) -0.0010(10) 0.0105(12) 0.0037(9)
C1 0.0471(14) 0.0292(12) 0.0448(12) -0.0014(10) 0.0089(11) 0.0025(10)
C2 0.0642(16) 0.0465(13) 0.0413(12) 0.0002(12) 0.0137(11) -0.0036(11)
C3 0.0528(15) 0.0554(14) 0.0402(12) -0.0031(12) 0.0147(11) 0.0053(11)
C4 0.0379(13) 0.0417(13) 0.0377(11) -0.0057(10) 0.0037(10) 0.0061(10)
C5 0.0524(15) 0.0514(14) 0.0418(13) -0.0131(12) 0.0073(11) 0.0136(11)
C6 0.0596(16) 0.0330(13) 0.0579(15) -0.0119(11) 0.0047(12) 0.0128(11)
C7 0.0441(14) 0.0316(12) 0.0487(13) -0.0062(10) 0.0005(11) 0.0033(10)
C8 0.0406(13) 0.0309(11) 0.0364(11) -0.0043(10) 0.0039(10) 0.0057(9)
C9 0.0347(12) 0.0309(10) 0.0321(10) -0.0031(9) 0.0015(9) 0.0056(9)
C10 0.0332(12) 0.0320(11) 0.0366(11) -0.0005(9) 0.0056(9) 0.0040(9)
C11 0.0400(13) 0.0259(11) 0.0405(12) 0.0039(9) 0.0144(10) 0.0047(9)
C12 0.0380(13) 0.0295(11) 0.0457(12) -0.0015(9) 0.0060(10) 0.0064(9)
C13 0.0432(14) 0.0312(12) 0.0544(14) 0.0012(10) 0.0052(11) 0.0084(10)
C14 0.0517(14) 0.0262(10) 0.0336(11) -0.0047(10) 0.0124(10) 0.0067(9)
C15 0.0465(14) 0.0408(12) 0.0397(12) -0.0024(11) 0.0065(11) 0.0030(10)
C16 0.0526(16) 0.0618(16) 0.0572(15) -0.0040(13) -0.0014(13) 0.0105(13)
C17 0.071(2) 0.0669(18) 0.0576(17) -0.0207(16) -0.0139(15) 0.0106(14)
C18 0.105(2) 0.0515(16) 0.0364(13) -0.0192(16) 0.0001(15) -0.0012(11)
C19 0.0745(17) 0.0359(12) 0.0386(12) -0.0011(12) 0.0164(12) 0.0059(10)
C20 0.0394(14) 0.0414(13) 0.0528(14) -0.0035(11) -0.0001(11) 0.0119(11)
C21 0.089(2) 0.0781(19) 0.0565(16) -0.0037(17) 0.0246(15) 0.0252(14)
C22 0.080(2) 0.0381(14) 0.0628(16) 0.0004(13) 0.0126(14) -0.0084(12)

loop_
_atom_type_symbol
_atom_type_description
_atom_type_scat_dispersion_real
_atom_type_scat_dispersion_imag
_atom_type_scat_source
C C 0.0033 0.0016 'International Tables Vol C Tables 4.2.6.8 and 6.1.1.4'
H H 0.0000 0.0000 'International Tables Vol C Tables 4.2.6.8 and 6.1.1.4'
N N 0.0061 0.0033 'International Tables Vol C Tables 4.2.6.8 and 6.1.1.4'
O O 0.0106 0.0060 'International Tables Vol C Tables 4.2.6.8 and 6.1.1.4'
Cl Cl 0.1484 0.1585 'International Tables Vol C Tables 4.2.6.8 and 6.1.1.4'

loop_
_geom_angle_atom_site_label_1
_geom_angle_atom_site_label_2
_geom_angle_atom_site_label_3
_geom_angle
_geom_angle_publ_flag
C13 O1 C1 118.13(16) yes
C20 O2 C21 117.65(18) ?
C7 O4 C22 118.05(16) ?
C13 N H1A 120.0 ?
C13 N H1B 120.0 ?
H1A N H1B 120.0 ?
C10 C1 O1 124.18(19) yes
C10 C1 C2 125.23(18) ?
O1 C1 C2 110.58(17) ?
C1 C2 C3 109.04(17) ?
C1 C2 H2A 109.9 ?
C3 C2 H2A 109.9 ?
C1 C2 H2B 109.9 ?
C3 C2 H2B 109.9 ?
H2A C2 H2B 108.3 ?
C4 C3 C2 111.57(17) ?
C4 C3 H3A 109.3 ?
C2 C3 H3A 109.3 ?
C4 C3 H3B 109.3 ?
C2 C3 H3B 109.3 ?
H3A C3 H3B 108.0 ?
C5 C4 C9 118.4(2) ?
C5 C4 C3 121.79(19) ?
C9 C4 C3 119.72(18) ?
C6 C5 C4 121.8(2) ?
C6 C5 H5 119.1 ?
C4 C5 H5 119.1 ?
C5 C6 C7 119.6(2) ?
C5 C6 H6 120.2 ?
C7 C6 H6 120.2 ?
O4 C7 C6 115.20(18) ?
O4 C7 C8 124.74(19) ?
C6 C7 C8 120.1(2) ?
C7 C8 C9 120.49(19) ?
C7 C8 H8 119.8 ?
C9 C8 H8 119.8 ?
C8 C9 C4 119.58(18) ?
C8 C9 C10 121.71(17) ?
C4 C9 C10 118.71(18) ?
C1 C10 C9 117.56(17) ?
C1 C10 C11 121.39(18) yes
C9 C10 C11 121.04(16) ?
C10 C11 C14 110.02(16) ?
C10 C11 C12 110.36(16) yes
C14 C11 C12 110.33(16) ?
C10 C11 H11 108.7 ?
C14 C11 H11 108.7 ?
C12 C11 H11 108.7 ?
C13 C12 C20 118.71(19) ?
C13 C12 C11 121.19(18) yes
C20 C12 C11 120.00(19) ?
N C13 C12 126.9(2) ?
N C13 O1 109.40(19) ?
C12 C13 O1 123.65(18) yes
C19 C14 C15 116.0(2) ?
C19 C14 C11 126.2(2) ?
C15 C14 C11 117.84(18) ?
C16 C15 C14 122.5(2) ?
C16 C15 H15 118.7 ?
C14 C15 H15 118.7 ?
C17 C16 C15 119.5(3) ?
C17 C16 H16 120.3 ?
C15 C16 H16 120.3 ?
C18 C17 C16 120.1(3) ?
C18 C17 H17 119.9 ?
C16 C17 H17 119.9 ?
C17 C18 C19 119.8(2) ?
C17 C18 H18 120.1 ?
C19 C18 H18 120.1 ?
C14 C19 C18 122.1(2) ?
C14 C19 Cl 120.8(2) ?
C18 C19 Cl 117.11(19) ?
O3 C20 O2 120.9(2) ?
O3 C20 C12 126.8(2) ?
O2 C20 C12 112.27(18) ?
O2 C21 H21A 109.5 ?
O2 C21 H21B 109.5 ?
H21A C21 H21B 109.5 ?
O2 C21 H21C 109.5 ?
H21A C21 H21C 109.5 ?
H21B C21 H21C 109.5 ?
O4 C22 H22A 109.5 ?
O4 C22 H22B 109.5 ?
H22A C22 H22B 109.5 ?
O4 C22 H22C 109.5 ?
H22A C22 H22C 109.5 ?
H22B C22 H22C 109.5 ?

loop_
_geom_bond_atom_site_label_1
_geom_bond_atom_site_label_2
_geom_bond_distance
_geom_bond_publ_flag
Cl C19 1.749(2) ?
O1 C13 1.355(2) yes
O1 C1 1.392(2) yes
O2 C20 1.340(3) ?
O2 C21 1.436(2) ?
O3 C20 1.231(2) ?
O4 C7 1.375(2) ?
O4 C22 1.414(3) ?
N C13 1.347(3) ?
N H1A 0.8600 ?
N H1B 0.8600 ?
C1 C10 1.328(3) yes
C1 C2 1.495(3) ?
C2 C3 1.520(3) ?
C2 H2A 0.9700 ?
C2 H2B 0.9700 ?
C3 C4 1.500(3) ?
C3 H3A 0.9700 ?
C3 H3B 0.9700 ?
C4 C5 1.392(3) ?
C4 C9 1.404(3) ?
C5 C6 1.374(3) ?
C5 H5 0.9300 ?
C6 C7 1.382(3) ?
C6 H6 0.9300 ?
C7 C8 1.386(3) ?
C8 C9 1.395(3) ?
C8 H8 0.9300 ?
C9 C10 1.482(3) ?
C10 C11 1.516(3) yes
C11 C14 1.528(3) ?
C11 C12 1.528(3) yes
C11 H11 0.9800 ?
C12 C13 1.354(3) yes
C12 C20 1.436(3) ?
C14 C19 1.387(3) ?
C14 C15 1.397(3) ?
C15 C16 1.380(3) ?
C15 H15 0.9300 ?
C16 C17 1.372(3) ?
C16 H16 0.9300 ?
C17 C18 1.367(4) ?
C17 H17 0.9300 ?
C18 C19 1.390(3) ?
C18 H18 0.9300 ?
C21 H21A 0.9600 ?
C21 H21B 0.9600 ?
C21 H21C 0.9600 ?
C22 H22A 0.9600 ?
C22 H22B 0.9600 ?
C22 H22C 0.9600 ?

loop_
_geom_hbond_atom_site_label_D
_geom_hbond_atom_site_label_H
_geom_hbond_atom_site_label_A
_geom_hbond_site_symmetry_A
_geom_hbond_distance_DH
_geom_hbond_distance_HA
_geom_hbond_distance_DA
_geom_hbond_angle_DHA
N H1A O3 . 0.86 2.07 2.684(3) 127
N H1A O4 1_545 0.86 2.56 3.007(2) 113

loop_
_geom_torsion_atom_site_label_1
_geom_torsion_atom_site_label_2
_geom_torsion_atom_site_label_3
_geom_torsion_atom_site_label_4
_geom_torsion
_geom_torsion_publ_flag
C13 O1 C1 C10 4.7(3) yes
C13 O1 C1 C2 -174.69(18) ?
C10 C1 C2 C3 31.3(3) ?
O1 C1 C2 C3 -149.31(19) ?
C1 C2 C3 C4 -47.1(2) yes
C2 C3 C4 C5 -146.8(2) ?
C2 C3 C4 C9 36.0(3) yes
C9 C4 C5 C6 0.0(3) ?
C3 C4 C5 C6 -177.2(2) ?
C4 C5 C6 C7 0.4(3) ?
C22 O4 C7 C6 -173.0(2) ?
C22 O4 C7 C8 6.5(3) ?
C5 C6 C7 O4 179.2(2) ?
C5 C6 C7 C8 -0.3(3) ?
O4 C7 C8 C9 -179.64(19) ?
C6 C7 C8 C9 -0.2(3) ?
C7 C8 C9 C4 0.6(3) ?
C7 C8 C9 C10 -179.55(19) ?
C5 C4 C9 C8 -0.5(3) ?
C3 C4 C9 C8 176.80(19) ?
C5 C4 C9 C10 179.64(19) ?
C3 C4 C9 C10 -3.1(3) yes
O1 C1 C10 C9 -178.10(19) ?
C2 C1 C10 C9 1.2(3) yes
O1 C1 C10 C11 2.7(3) yes
C2 C1 C10 C11 -177.98(19) ?
C8 C9 C10 C1 163.24(19) yes
C4 C9 C10 C1 -16.9(3) yes
C8 C9 C10 C11 -17.6(3) ?
C4 C9 C10 C11 162.31(18) ?
C1 C10 C11 C14 112.0(2) ?
C9 C10 C11 C14 -67.1(2) ?
C1 C10 C11 C12 -10.0(3) yes
C9 C10 C11 C12 170.88(17) ?
C10 C11 C12 C13 11.2(3) yes
C14 C11 C12 C13 -110.6(2) ?
C10 C11 C12 C20 -172.53(18) ?
C14 C11 C12 C20 65.7(2) ?
C20 C12 C13 N -1.8(3) ?
C11 C12 C13 N 174.6(2) ?
C20 C12 C13 O1 178.47(19) ?
C11 C12 C13 O1 -5.2(3) yes
C1 O1 C13 N 176.88(18) ?
C1 O1 C13 C12 -3.3(3) yes
C10 C11 C14 C19 122.0(2) ?
C12 C11 C14 C19 -116.0(2) ?
C10 C11 C14 C15 -58.8(2) ?
C12 C11 C14 C15 63.2(2) ?
C19 C14 C15 C16 -0.6(3) ?
C11 C14 C15 C16 -179.80(18) ?
C14 C15 C16 C17 -0.6(3) ?
C15 C16 C17 C18 1.4(4) ?
C16 C17 C18 C19 -1.0(4) ?
C15 C14 C19 C18 1.0(3) ?
C11 C14 C19 C18 -179.83(19) ?
C15 C14 C19 Cl -178.04(14) ?
C11 C14 C19 Cl 1.1(3) ?
C17 C18 C19 C14 -0.2(3) ?
C17 C18 C19 Cl 178.83(19) ?
C21 O2 C20 O3 3.2(3) ?
C21 O2 C20 C12 -177.49(19) ?
C13 C12 C20 O3 3.9(3) ?
C11 C12 C20 O3 -172.4(2) ?
C13 C12 C20 O2 -175.31(19) ?
C11 C12 C20 O2 8.3(3) ?
